data_1504775
loop_
_publ_author_name
'Ishihara, Kazuaki'
'Nakano, Kazuhiko'
'Akakura, Matsujiro'

_publ_section_title
;
 Organocatalytic enantioselective Diels-Alder reaction of dienes with
 alpha-(N,N-Diacylamino)acroleins.
;
_journal_issue 13
_journal_name_full 'Organic letters'
_journal_page_first 2893
_journal_page_last 2896
_journal_paper_doi 10.1021/ol8011277
_journal_volume 10
_journal_year 2008
_chemical_absolute_configuration S
_chemical_formula_sum 'C21 H17 N O3'
_chemical_formula_weight 331.36
_chemical_name_common
;
1-(1,3-dioxoisoindolin-2-yl)-4-phenylcyclohex-3-enecarbaldehyde
;
_chemical_name_systematic
; 
 ? 
;
_space_group_IT_number 18
_symmetry_cell_setting orthorhombic
_symmetry_space_group_name_Hall 'P 2 2ab'
_symmetry_space_group_name_H-M 'P 21 21 2'
_atom_sites_solution_hydrogens geom
_atom_sites_solution_primary direct
_atom_sites_solution_secondary difmap
_audit_creation_method SHELXL-97
_cell_angle_alpha 90.00
_cell_angle_beta 90.00
_cell_angle_gamma 90.00
_cell_formula_units_Z 4
_cell_length_a 22.937(5)
_cell_length_b 7.0286(14)
_cell_length_c 10.134(2)
_cell_measurement_temperature 223(2)
_cell_volume 1633.8(6)
_computing_cell_refinement 'Bruker SMART APEX'
_computing_data_collection 'Bruker SMART APEX'
_computing_data_reduction 'Bruker SMART APEX'
_computing_molecular_graphics 'ORTEP 3'
_computing_publication_material 'ORTEP 3'
_computing_structure_refinement 'SHELXL-97 (Sheldrick, 1997)'
_computing_structure_solution 'SHELXS-97 (Sheldrick, 1990)'
_diffrn_ambient_temperature 223(2)
_diffrn_detector_area_resol_mean 8.366
_diffrn_measured_fraction_theta_full 0.999
_diffrn_measured_fraction_theta_max 0.999
_diffrn_measurement_device_type 'Bruker SMART APEX'
_diffrn_measurement_method 'omega mode'
_diffrn_radiation_monochromator graphite
_diffrn_radiation_source 'fine-focus sealed tube'
_diffrn_radiation_type MoK\a
_diffrn_radiation_wavelength 0.71073
_diffrn_reflns_av_R_equivalents 0.0217
_diffrn_reflns_av_sigmaI/netI 0.0237
_diffrn_reflns_limit_h_max 30
_diffrn_reflns_limit_h_min -25
_diffrn_reflns_limit_k_max 9
_diffrn_reflns_limit_k_min -9
_diffrn_reflns_limit_l_max 11
_diffrn_reflns_limit_l_min -13
_diffrn_reflns_number 11848
_diffrn_reflns_theta_full 28.24
_diffrn_reflns_theta_max 28.24
_diffrn_reflns_theta_min 1.78
_exptl_absorpt_coefficient_mu 0.090
_exptl_absorpt_correction_T_max 0.9821
_exptl_absorpt_correction_T_min 0.9734
_exptl_absorpt_correction_type empirical
_exptl_absorpt_process_details 'Bruker SMART APEX'
_exptl_crystal_colour colorless
_exptl_crystal_density_diffrn 1.347
_exptl_crystal_density_method 'not measured'
_exptl_crystal_description prism
_exptl_crystal_F_000 696
_exptl_crystal_size_max 0.30
_exptl_crystal_size_mid 0.20
_exptl_crystal_size_min 0.20
_refine_diff_density_max 0.349
_refine_diff_density_min -0.231
_refine_diff_density_rms 0.046
_refine_ls_abs_structure_details 'Flack H D (1983), Acta Cryst. A39, 876-881'
_refine_ls_abs_structure_Flack 0.2(14)
_refine_ls_extinction_method none
_refine_ls_goodness_of_fit_ref 1.033
_refine_ls_hydrogen_treatment mixed
_refine_ls_matrix_type full
_refine_ls_number_parameters 290
_refine_ls_number_reflns 4046
_refine_ls_number_restraints 0
_refine_ls_restrained_S_all 1.033
_refine_ls_R_factor_all 0.0558
_refine_ls_R_factor_gt 0.0488
_refine_ls_shift/su_max 0.031
_refine_ls_shift/su_mean 0.003
_refine_ls_structure_factor_coef Fsqd
_refine_ls_weighting_details 'calc w=1/[\s^2^(Fo^2^)+(0.0812P)^2^+0.2595P] where P=(Fo^2^+2Fc^2^)/3'
_refine_ls_weighting_scheme calc
_refine_ls_wR_factor_gt 0.1273
_refine_ls_wR_factor_ref 0.1338
_reflns_number_gt 3524
_reflns_number_total 4046
_reflns_threshold_expression >2sigma(I)
_cod_data_source_file ol8011277-file005.cif
_cod_data_source_block dphpht1
_cod_original_cell_volume 1633.7(6)
_cod_original_sg_symbol_H-M P21212
_cod_database_code 1504775

loop_
_symmetry_equiv_pos_as_xyz
'x, y, z'
'-x, -y, z'
'x+1/2, -y+1/2, -z'
'-x+1/2, y+1/2, -z'

loop_
_atom_site_label
_atom_site_type_symbol
_atom_site_fract_x
_atom_site_fract_y
_atom_site_fract_z
_atom_site_U_iso_or_equiv
_atom_site_adp_type
_atom_site_occupancy
_atom_site_symmetry_multiplicity
_atom_site_calc_flag
_atom_site_refinement_flags
O1 O 0.25481(5) 0.2434(2) 0.00081(13) 0.0478(3) Uani 1 1 d .
C2 C 0.05884(6) 0.2622(3) 0.16659(15) 0.0331(3) Uani 1 1 d .
N5 N 0.10937(5) 0.2674(2) 0.08793(13) 0.0320(3) Uani 1 1 d .
O6 O 0.13060(6) 0.2261(3) -0.13331(13) 0.0550(4) Uani 1 1 d .
O5 O 0.05744(5) 0.2614(3) 0.28486(12) 0.0489(3) Uani 1 1 d .
C6 C 0.16978(6) 0.2666(3) 0.13893(15) 0.0325(3) Uani 1 1 d .
C7 C 0.03087(7) 0.2476(3) -0.05391(16) 0.0360(3) Uani 1 1 d .
C8 C 0.00895(6) 0.2539(3) 0.07213(15) 0.0323(3) Uani 1 1 d .
C9 C 0.09544(7) 0.2456(3) -0.04608(15) 0.0368(3) Uani 1 1 d .
C10 C 0.18519(8) 0.0754(3) 0.1982(2) 0.0389(4) Uani 1 1 d .
C11 C 0.26577(7) 0.2380(4) 0.32264(16) 0.0425(4) Uani 1 1 d .
C12 C 0.21026(8) 0.3239(3) 0.02462(19) 0.0385(4) Uani 1 1 d .
C13 C -0.05029(6) 0.2525(3) 0.09738(18) 0.0382(3) Uani 1 1 d .
C14 C 0.17821(8) 0.4255(3) 0.2411(2) 0.0418(4) Uani 1 1 d .
C15 C -0.08704(7) 0.2445(3) -0.0121(2) 0.0445(4) Uani 1 1 d .
C16 C 0.24130(9) 0.4317(3) 0.2920(2) 0.0469(5) Uani 1 1 d .
C17 C 0.23878(9) 0.0804(3) 0.2820(2) 0.0446(5) Uani 1 1 d .
C18 C 0.32305(7) 0.2303(5) 0.39331(17) 0.0537(6) Uani 1 1 d .
C19 C -0.06501(8) 0.2385(4) -0.1389(2) 0.0539(5) Uani 1 1 d .
C20 C -0.00554(9) 0.2384(4) -0.16255(19) 0.0511(5) Uani 1 1 d .
C21 C 0.34871(11) 0.3874(6) 0.4440(3) 0.0819(11) Uani 1 1 d .
C22 C 0.35425(10) 0.0561(5) 0.4030(3) 0.0720(9) Uani 1 1 d .
C23 C 0.40400(12) 0.3799(7) 0.5046(3) 0.1079(17) Uani 1 1 d .
H17 H 0.4209 0.4917 0.5381 0.129 Uiso 1 1 calc R
C24 C 0.40827(12) 0.0505(7) 0.4636(4) 0.0913(12) Uani 1 1 d .
C25 C 0.43279(11) 0.2126(9) 0.5146(2) 0.1014(16) Uani 1 1 d .
H1 H -0.0647(9) 0.251(4) 0.188(2) 0.050(6) Uiso 1 1 d .
H2 H -0.1257(11) 0.245(4) 0.003(2) 0.065(7) Uiso 1 1 d .
H3 H -0.0897(11) 0.236(4) -0.213(3) 0.066(7) Uiso 1 1 d .
H4 H 0.0119(10) 0.226(4) -0.253(3) 0.061(7) Uiso 1 1 d .
H5 H 0.1561(10) 0.038(3) 0.252(2) 0.046(6) Uiso 1 1 d .
H6 H 0.1908(9) -0.016(3) 0.128(2) 0.031(5) Uiso 1 1 d .
H7 H 0.2511(10) -0.037(3) 0.300(2) 0.042(6) Uiso 1 1 d .
H8 H 0.1511(10) 0.395(3) 0.318(2) 0.046(6) Uiso 1 1 d .
H9 H 0.1677(12) 0.551(4) 0.202(3) 0.063(7) Uiso 1 1 d .
H10 H 0.2457(11) 0.513(3) 0.368(3) 0.057(7) Uiso 1 1 d .
H11 H 0.2683(11) 0.496(3) 0.228(3) 0.056(7) Uiso 1 1 d .
H12 H 0.1986(10) 0.438(3) -0.021(2) 0.040(5) Uiso 1 1 d .
H13 H 0.4704(15) 0.219(5) 0.558(4) 0.104(11) Uiso 1 1 d .
H14 H 0.4250(14) -0.068(5) 0.480(3) 0.076(9) Uiso 1 1 d .
H15 H 0.3359(16) -0.075(6) 0.377(4) 0.106(13) Uiso 1 1 d .
H16 H 0.3353(11) 0.504(4) 0.429(3) 0.049(7) Uiso 1 1 d .

loop_
_atom_site_aniso_label
_atom_site_aniso_U_11
_atom_site_aniso_U_22
_atom_site_aniso_U_33
_atom_site_aniso_U_23
_atom_site_aniso_U_13
_atom_site_aniso_U_12
O1 0.0342(6) 0.0508(7) 0.0584(7) 0.0062(8) 0.0172(5) 0.0049(7)
C2 0.0230(6) 0.0387(8) 0.0375(8) -0.0004(8) 0.0008(5) -0.0002(8)
N5 0.0234(6) 0.0390(7) 0.0335(6) -0.0024(6) 0.0007(4) 0.0007(6)
O6 0.0424(7) 0.0842(11) 0.0384(6) -0.0059(8) 0.0096(5) -0.0039(8)
O5 0.0300(6) 0.0822(10) 0.0345(6) -0.0025(8) 0.0021(4) -0.0024(8)
C6 0.0216(6) 0.0397(8) 0.0361(7) -0.0028(7) 0.0016(5) 0.0003(7)
C7 0.0329(7) 0.0368(7) 0.0384(7) 0.0034(9) -0.0038(6) -0.0024(8)
C8 0.0259(6) 0.0301(6) 0.0409(8) -0.0010(8) -0.0033(5) 0.0003(7)
C9 0.0352(8) 0.0401(8) 0.0349(7) 0.0014(9) 0.0015(6) -0.0018(8)
C10 0.0290(8) 0.0418(9) 0.0460(10) 0.0004(8) 0.0035(7) 0.0000(7)
C11 0.0244(7) 0.0692(11) 0.0339(7) 0.0031(10) 0.0030(5) 0.0032(9)
C12 0.0310(8) 0.0388(8) 0.0457(10) 0.0018(7) 0.0042(7) -0.0027(7)
C13 0.0256(7) 0.0374(7) 0.0517(9) -0.0014(9) 0.0002(6) -0.0010(8)
C14 0.0279(8) 0.0463(10) 0.0511(11) -0.0128(9) -0.0038(8) 0.0019(7)
C15 0.0278(7) 0.0377(8) 0.0680(12) 0.0036(11) -0.0112(7) -0.0010(8)
C16 0.0288(9) 0.0583(12) 0.0535(13) -0.0111(11) -0.0051(8) -0.0030(8)
C17 0.0342(9) 0.0548(11) 0.0447(11) 0.0081(9) -0.0005(8) 0.0074(8)
C18 0.0264(7) 0.1058(18) 0.0290(7) 0.0008(11) 0.0028(6) 0.0018(11)
C19 0.0426(10) 0.0611(12) 0.0578(11) 0.0089(12) -0.0228(8) -0.0037(11)
C20 0.0464(10) 0.0664(12) 0.0405(9) 0.0044(11) -0.0100(7) -0.0034(11)
C21 0.0359(12) 0.140(3) 0.0699(18) -0.054(2) -0.0062(11) 0.0115(15)
C22 0.0333(11) 0.112(2) 0.0712(17) 0.0414(16) -0.0027(11) 0.0037(13)
C23 0.0384(13) 0.211(5) 0.074(2) -0.076(2) -0.0103(13) 0.006(2)
C24 0.0391(12) 0.163(4) 0.0716(19) 0.055(2) -0.0082(12) 0.0109(18)
C25 0.0352(11) 0.234(5) 0.0351(11) -0.005(2) -0.0057(8) 0.021(2)

loop_
_atom_type_symbol
_atom_type_description
_atom_type_scat_dispersion_real
_atom_type_scat_dispersion_imag
_atom_type_scat_source
C C 0.0033 0.0016 'International Tables Vol C Tables 4.2.6.8 and 6.1.1.4'
H H 0.0000 0.0000 'International Tables Vol C Tables 4.2.6.8 and 6.1.1.4'
N N 0.0061 0.0033 'International Tables Vol C Tables 4.2.6.8 and 6.1.1.4'
O O 0.0106 0.0060 'International Tables Vol C Tables 4.2.6.8 and 6.1.1.4'

loop_
_geom_angle_atom_site_label_1
_geom_angle_atom_site_label_2
_geom_angle_atom_site_label_3
_geom_angle
O5 C2 N5 126.04(14)
O5 C2 C8 128.33(14)
N5 C2 C8 105.62(13)
C9 N5 C2 110.95(12)
C9 N5 C6 123.44(12)
C2 N5 C6 125.01(12)
N5 C6 C10 111.15(15)
N5 C6 C14 110.54(14)
C10 C6 C14 110.42(15)
N5 C6 C12 107.54(13)
C10 C6 C12 112.96(14)
C14 C6 C12 103.99(15)
C8 C7 C20 121.38(16)
C8 C7 C9 108.42(13)
C20 C7 C9 130.16(16)
C7 C8 C13 122.11(14)
C7 C8 C2 108.48(13)
C13 C8 C2 129.41(15)
O6 C9 N5 124.75(15)
O6 C9 C7 129.08(15)
N5 C9 C7 106.15(13)
C17 C10 C6 113.37(16)
C17 C10 H5 105.7(15)
C6 C10 H5 108.9(15)
C17 C10 H6 108.9(12)
C6 C10 H6 109.3(12)
H5 C10 H6 110.6(19)
C17 C11 C18 121.7(2)
C17 C11 C16 120.94(15)
C18 C11 C16 117.3(2)
O1 C12 C6 123.07(17)
O1 C12 H12 122.5(13)
C6 C12 H12 114.1(13)
C8 C13 C15 116.55(16)
C8 C13 H1 120.5(13)
C15 C13 H1 122.9(13)
C6 C14 C16 111.43(15)
C6 C14 H8 106.8(13)
C16 C14 H8 108.7(13)
C6 C14 H9 110.2(16)
C16 C14 H9 109.6(15)
H8 C14 H9 110(2)
C19 C15 C13 121.36(16)
C19 C15 H2 121.2(15)
C13 C15 H2 117.4(16)
C11 C16 C14 113.25(17)
C11 C16 H10 109.5(15)
C14 C16 H10 112.6(15)
C11 C16 H11 108.2(14)
C14 C16 H11 112.2(15)
H10 C16 H11 100(2)
C11 C17 C10 125.22(18)
C11 C17 H7 124.0(15)
C10 C17 H7 110.8(15)
C21 C18 C22 117.2(2)
C21 C18 C11 122.3(3)
C22 C18 C11 120.4(3)
C15 C19 C20 121.39(17)
C15 C19 H3 121.4(16)
C20 C19 H3 117.2(16)
C7 C20 C19 117.19(19)
C7 C20 H4 119.3(14)
C19 C20 H4 123.4(14)
C18 C21 C23 121.7(4)
C18 C21 H16 122.5(17)
C23 C21 H16 114.9(17)
C24 C22 C18 120.4(4)
C24 C22 H15 117(2)
C18 C22 H15 122(2)
C25 C23 C21 120.3(4)
C25 C23 H17 119.8
C21 C23 H17 119.8
C25 C24 C22 120.7(4)
C25 C24 H14 120(2)
C22 C24 H14 118(2)
C23 C25 C24 119.6(3)
C23 C25 H13 115(2)
C24 C25 H13 125(2)

loop_
_geom_bond_atom_site_label_1
_geom_bond_atom_site_label_2
_geom_bond_distance
O1 C12 1.193(2)
C2 O5 1.199(2)
C2 N5 1.4072(19)
C2 C8 1.493(2)
N5 C9 1.403(2)
N5 C6 1.4789(18)
O6 C9 1.204(2)
C6 C10 1.514(3)
C6 C14 1.535(3)
C6 C12 1.538(2)
C7 C8 1.373(2)
C7 C20 1.383(2)
C7 C9 1.483(2)
C8 C13 1.383(2)
C10 C17 1.494(3)
C10 H5 0.90(2)
C10 H6 0.97(2)
C11 C17 1.334(3)
C11 C18 1.497(2)
C11 C16 1.505(3)
C12 H12 0.96(2)
C13 C15 1.394(2)
C13 H1 0.97(2)
C14 C16 1.537(3)
C14 H8 1.02(2)
C14 H9 1.00(3)
C15 C19 1.382(3)
C15 H2 0.90(3)
C16 H10 0.96(3)
C16 H11 1.00(3)
C17 H7 0.89(2)
C18 C21 1.353(4)
C18 C22 1.422(4)
C19 C20 1.385(3)
C19 H3 0.94(3)
C20 H4 1.00(3)
C21 C23 1.410(4)
C21 H16 0.89(2)
C22 C24 1.384(4)
C22 H15 1.05(4)
C23 C25 1.352(7)
C23 H17 0.9400
C24 C25 1.372(7)
C24 H14 0.93(3)
C25 H13 0.97(4)

loop_
_geom_torsion_atom_site_label_1
_geom_torsion_atom_site_label_2
_geom_torsion_atom_site_label_3
_geom_torsion_atom_site_label_4
_geom_torsion
O5 C2 N5 C9 173.4(2)
C8 C2 N5 C9 -5.4(2)
O5 C2 N5 C6 2.1(3)
C8 C2 N5 C6 -176.78(18)
C9 N5 C6 C10 -100.4(2)
C2 N5 C6 C10 69.9(2)
C9 N5 C6 C14 136.6(2)
C2 N5 C6 C14 -53.1(2)
C9 N5 C6 C12 23.7(3)
C2 N5 C6 C12 -165.99(17)
C20 C7 C8 C13 -0.4(4)
C9 C7 C8 C13 -178.41(19)
C20 C7 C8 C2 179.7(2)
C9 C7 C8 C2 1.7(2)
O5 C2 C8 C7 -176.7(2)
N5 C2 C8 C7 2.1(2)
O5 C2 C8 C13 3.4(4)
N5 C2 C8 C13 -177.7(2)
C2 N5 C9 O6 -172.4(2)
C6 N5 C9 O6 -0.9(4)
C2 N5 C9 C7 6.4(2)
C6 N5 C9 C7 177.96(16)
C8 C7 C9 O6 173.8(2)
C20 C7 C9 O6 -4.0(4)
C8 C7 C9 N5 -4.9(3)
C20 C7 C9 N5 177.2(2)
N5 C6 C10 C17 -164.77(15)
C14 C6 C10 C17 -41.7(2)
C12 C6 C10 C17 74.2(2)
N5 C6 C12 O1 -135.5(2)
C10 C6 C12 O1 -12.4(3)
C14 C6 C12 O1 107.3(2)
C7 C8 C13 C15 -0.1(3)
C2 C8 C13 C15 179.8(2)
N5 C6 C14 C16 -178.04(17)
C10 C6 C14 C16 58.5(2)
C12 C6 C14 C16 -62.9(2)
C8 C13 C15 C19 -0.1(4)
C17 C11 C16 C14 13.3(3)
C18 C11 C16 C14 -170.23(17)
C6 C14 C16 C11 -43.9(3)
C18 C11 C17 C10 -172.86(17)
C16 C11 C17 C10 3.5(3)
C6 C10 C17 C11 11.5(3)
C17 C11 C18 C21 -174.8(2)
C16 C11 C18 C21 8.7(3)
C17 C11 C18 C22 8.7(3)
C16 C11 C18 C22 -167.8(2)
C13 C15 C19 C20 0.6(4)
C8 C7 C20 C19 0.8(4)
C9 C7 C20 C19 178.4(2)
C15 C19 C20 C7 -1.0(5)
C22 C18 C21 C23 -0.2(4)
C11 C18 C21 C23 -176.8(3)
C21 C18 C22 C24 0.7(4)
C11 C18 C22 C24 177.4(2)
C18 C21 C23 C25 -0.7(5)
C18 C22 C24 C25 -0.4(4)
C21 C23 C25 C24 1.0(5)
C22 C24 C25 C23 -0.5(5)
